data_4343508
loop_
_publ_author_name
'Lannes, Anthony'
'Luneau, Dominique'

_publ_section_title
;
 New Family of Lanthanide-Based Complexes with Different Scorpionate-Type
 Ligands: A Rare Case Where Dysprosium and Ytterbium Analogues Display
 Single-Ion-Magnet Behavior.
;
_journal_issue 14
_journal_name_full 'Inorganic chemistry'
_journal_page_first 6736
_journal_page_last 6743
_journal_paper_doi 10.1021/acs.inorgchem.5b00432
_journal_volume 54
_journal_year 2015
_chemical_absolute_configuration ad
_chemical_formula_moiety '2(C24 H28 B3 Ho N16), C H2 Cl2'
_chemical_formula_sum 'C49 H58 B6 Cl2 Ho2 N32'
_chemical_formula_weight 1548.84
_space_group_IT_number 36
_symmetry_cell_setting orthorhombic
_symmetry_space_group_name_Hall 'C 2c -2'
_symmetry_space_group_name_H-M 'C m c 21'
_atom_sites_solution_hydrogens difmap
_atom_sites_solution_primary direct
_cell_angle_alpha 90
_cell_angle_beta 90
_cell_angle_gamma 90
_cell_formula_units_Z 2
_cell_length_a 13.364(5)
_cell_length_b 17.328(5)
_cell_length_c 14.669(5)
_cell_measurement_reflns_used 3602
_cell_measurement_temperature 293
_cell_measurement_theta_max 28
_cell_measurement_theta_min 3
_cell_volume 3397(2)
_computing_cell_refinement 'CrysAlis, (Oxford Diffraction, 2002)'
_computing_data_collection 'Gemini, (Oxford Diffraction, 2006)'
_computing_data_reduction 'CrysAlis, (Oxford Diffraction, 2002)'
_computing_molecular_graphics 'CAMERON (Watkin et al., 1996)'
_computing_publication_material 'CRYSTALS (Betteridge et al., 2003)'
_computing_structure_refinement 'CRYSTALS (Betteridge et al., 2003)'
_computing_structure_solution 'SIR97 (Altomare et al., 1999)'
_diffrn_ambient_temperature 293
_diffrn_measured_fraction_theta_full 0.973
_diffrn_measured_fraction_theta_max 0.896
_diffrn_measurement_device Area
_diffrn_measurement_device_type 'Oxford Diffraction Gemini'
_diffrn_measurement_method \w/2\q
_diffrn_radiation_monochromator graphite
_diffrn_radiation_type 'Mo K\a'
_diffrn_radiation_wavelength 0.71069
_diffrn_reflns_av_R_equivalents 0.028
_diffrn_reflns_limit_h_max 16
_diffrn_reflns_limit_h_min -16
_diffrn_reflns_limit_k_max 23
_diffrn_reflns_limit_k_min -23
_diffrn_reflns_limit_l_max 19
_diffrn_reflns_limit_l_min -20
_diffrn_reflns_number 10815
_diffrn_reflns_theta_full 25.198
_diffrn_reflns_theta_max 29.301
_diffrn_reflns_theta_min 2.777
_diffrn_standards_number 0
_exptl_absorpt_coefficient_mu 2.203
_exptl_absorpt_correction_T_max 0.72
_exptl_absorpt_correction_T_min 0.42
_exptl_absorpt_correction_type analytical
_exptl_absorpt_process_details
; 
 Analytical Absorption (De Meulenaer & Tompa, 1965) 
;
_exptl_crystal_colour colourless
_exptl_crystal_density_diffrn 1.514
_exptl_crystal_density_method 'not measured'
_exptl_crystal_description stick
_exptl_crystal_F_000 1540
_exptl_crystal_size_max 0.807
_exptl_crystal_size_mid 0.172
_exptl_crystal_size_min 0.148
_refine_diff_density_max 0.99
_refine_diff_density_min -0.42
_refine_ls_abs_structure_details 'Flack (1983), 1792 Friedel-pairs'
_refine_ls_abs_structure_Flack -0.023(16)
_refine_ls_extinction_method None
_refine_ls_goodness_of_fit_ref 1.0875
_refine_ls_hydrogen_treatment constr
_refine_ls_matrix_type full
_refine_ls_number_parameters 252
_refine_ls_number_reflns 3470
_refine_ls_number_restraints 22
_refine_ls_R_factor_all 0.0363
_refine_ls_R_factor_gt 0.0313
_refine_ls_shift/su_max 0.0020631
_refine_ls_shift/su_mean 0.0000231
_refine_ls_structure_factor_coef F
_refine_ls_weighting_details
;
 Method, part 1, Chebychev polynomial, (Watkin, 1994, Prince, 1982) 
 [weight] = 1.0/[A~0~*T~0~(x)+A~1~*T~1~(x) ... +A~n-1~]*T~n-1~(x)] 
 where A~i~ are the Chebychev coefficients listed below and x= Fcalc/Fmax 
 Method = Robust Weighting (Prince, 1982) 
 W = [weight] * [1-(deltaF/6*sigmaF)^2^]^2^ 
 A~i~ are: 
 6.59 -4.54 4.63 
;
_refine_ls_weighting_scheme calc
_refine_ls_wR_factor_all 0.0390
_refine_ls_wR_factor_gt 0.0340
_refine_ls_wR_factor_ref 0.0332
_reflns_limit_h_max 16
_reflns_limit_h_min 0
_reflns_limit_k_max 23
_reflns_limit_k_min 0
_reflns_limit_l_max 19
_reflns_limit_l_min -20
_reflns_number_gt 3612
_reflns_number_total 3963
_reflns_threshold_expression I>2.0\s(I)
_oxford_diffrn_Wilson_B_factor 0.00
_oxford_diffrn_Wilson_scale 0.00
_oxford_refine_ls_r_factor_ref 0.0297
_oxford_refine_ls_scale 0.9498(12)
_oxford_reflns_number_all 3955
_oxford_reflns_threshold_expression_ref I>3.0\s(I)
_cod_data_source_file ic5b00432_si_002.cif
_cod_data_source_block 1
_cod_depositor_comments 'Adding full bibliography for 4343504--4343508.cif.'
_cod_original_cell_volume 3396.9(20)
_cod_original_sg_symbol_H-M 'C m c 21 '
_cod_database_code 4343508

loop_
_symmetry_equiv_pos_as_xyz
x,y,z
x+1/2,y+1/2,z
-x,y,z
-x+1/2,y+1/2,z
x,-y,z+1/2
x+1/2,-y+1/2,z+1/2
-x,-y,z+1/2
-x+1/2,-y+1/2,z+1/2

loop_
_atom_site_label
_atom_site_type_symbol
_atom_site_fract_x
_atom_site_fract_y
_atom_site_fract_z
_atom_site_U_iso_or_equiv
_atom_site_occupancy
_atom_site_adp_type
_atom_site_refinement_flags_posn
_atom_site_refinement_flags_adp
N101 N 0.3804(5) 0.8195(3) 0.4841(4) 0.0407 1.0000 Uani . .
C102 C 0.2920(4) 0.8564(3) 0.4942(4) 0.0511 1.0000 Uani . .
C103 C 0.2610(5) 0.8886(4) 0.4131(4) 0.0623 1.0000 Uani . .
C104 C 0.3344(6) 0.8684(4) 0.3509(5) 0.0520 1.0000 Uani . .
N105 N 0.4041(3) 0.8276(2) 0.3940(2) 0.0416 1.0000 Uani . .
B106 B 0.500000(7) 0.7910(4) 0.3526(5) 0.0406 1.0000 Uani S T
N107 N 0.5000 0.7052(3) 0.3752(4) 0.0417 1.0000 Uani S T
C108 C 0.500000(7) 0.6441(4) 0.3187(5) 0.0565 1.0000 Uani S T
C109 C 0.500000(7) 0.5793(4) 0.3704(5) 0.0583 1.0000 Uani S T
C110 C 0.500000(7) 0.6048(5) 0.4606(7) 0.0517 1.0000 Uani S T
N111 N 0.5000 0.6819(3) 0.4636(4) 0.0458 1.0000 Uani S T
N201 N 0.6177(5) 0.8266(3) 0.7226(4) 0.0430 1.0000 Uani . .
C202 C 0.7028(4) 0.7990(4) 0.7534(4) 0.0548 1.0000 Uani . .
C203 C 0.7364(5) 0.8419(5) 0.8276(5) 0.0718 1.0000 Uani . .
C204 C 0.6667(5) 0.8978(4) 0.8375(4) 0.0540 1.0000 Uani . .
N205 N 0.5938(3) 0.8888(2) 0.7759(3) 0.0406 1.0000 Uani . .
B206 B 0.500000(7) 0.9372(4) 0.7629(4) 0.0396 1.0000 Uani S T
N207 N 0.5000 0.9717(4) 0.6661(6) 0.0377 1.0000 Uani S T
C208 C 0.500000(7) 1.0472(5) 0.6373(7) 0.0439 1.0000 Uani S T
C209 C 0.500000(7) 1.0444(7) 0.5447(7) 0.0491 1.0000 Uani S T
C210 C 0.500000(7) 0.9715(6) 0.5203(8) 0.0439 1.0000 Uani S T
N211 N 0.5000 0.9243(3) 0.5943(8) 0.0440 1.0000 Uani S T
Tb1 Tb 0.5000 0.775735(12) 0.60078(9) 0.0333 1.0000 Uani S T
N301 N 0.3779(3) 0.6688(2) 0.6269(2) 0.0476 1.0000 Uani . .
C302 C 0.2967(4) 0.6405(3) 0.5850(5) 0.0590 1.0000 Uani . .
C303 C 0.2735(4) 0.5679(3) 0.6187(4) 0.0632 1.0000 Uani . .
C304 C 0.3439(4) 0.5540(3) 0.6838(4) 0.0595 1.0000 Uani . .
N305 N 0.4053(3) 0.6147(2) 0.6882(3) 0.0468 1.0000 Uani . .
B306 B 0.500000(6) 0.6306(7) 0.7484(7) 0.0504 1.0000 Uani S T
C401 C 0.000000(7) 0.1870(7) -0.0091(10) 0.0497 0.5000 Uani S T
Cl402 Cl 0.0468(7) 0.2522(3) 0.0737(4) 0.0847 0.2500 Uani . .
Cl403 Cl 0.0000 0.0967(2) 0.0378(3) 0.0889 0.5000 Uani S T
H1021 H 0.2565 0.8599 0.5489 0.0609 1.0000 Uiso R .
H1031 H 0.2029 0.9173 0.4032 0.0748 1.0000 Uiso R .
H1041 H 0.3358 0.8799 0.2894 0.0623 1.0000 Uiso R .
H1101 H 0.5000 0.5727 0.5116 0.0638 1.0000 Uiso RS .
H2021 H 0.7351 0.7565 0.7280 0.0661 1.0000 Uiso R .
H2031 H 0.7938 0.8338 0.8622 0.0850 1.0000 Uiso R .
H2041 H 0.6692 0.9364 0.8799 0.0640 1.0000 Uiso R .
H3021 H 0.2606 0.6662 0.5400 0.0720 1.0000 Uiso R .
H3031 H 0.2226 0.5355 0.6013 0.0753 1.0000 Uiso R .
H3041 H 0.3483 0.5097 0.7192 0.0720 1.0000 Uiso R .
H4011 H 0.0000 0.1996 -0.0673 0.0581 0.5000 Uiso RS .
H2091 H 0.5000 1.0864 0.5047 0.0601 1.0000 Uiso RS .
H2081 H 0.5000 1.0900 0.6741 0.0533 1.0000 Uiso RS .
H2061 H 0.5000 0.9829 0.8155 0.0451 1.0000 Uiso RS .
H1091 H 0.5000 0.5285 0.3494 0.0699 1.0000 Uiso RS .
H1081 H 0.5000 0.6461 0.2540 0.0678 1.0000 Uiso RS .
H1061 H 0.5000 0.7979 0.2883 0.0494 1.0000 Uiso RS .
H2101 H 0.5000 0.9541 0.4589 0.0521 1.0000 Uiso RS .
H3061 H 0.5000 0.6826 0.7691 0.0599 1.0000 Uiso RS .
H3062 H 0.5000 0.5968 0.7994 0.0599 1.0000 Uiso RS .
H4012 H -0.0689 0.1973 0.0013 0.0584 0.2500 Uiso R .

loop_
_atom_site_aniso_label
_atom_site_aniso_U_11
_atom_site_aniso_U_22
_atom_site_aniso_U_33
_atom_site_aniso_U_23
_atom_site_aniso_U_13
_atom_site_aniso_U_12
N101 0.054(4) 0.035(2) 0.033(3) -0.0033(19) 0.004(2) 0.001(2)
C102 0.043(3) 0.055(3) 0.055(3) 0.003(2) -0.001(2) 0.003(2)
C103 0.054(3) 0.065(3) 0.068(3) 0.012(3) -0.013(3) 0.008(3)
C104 0.059(4) 0.053(3) 0.044(3) 0.007(3) -0.016(3) -0.001(3)
N105 0.052(2) 0.0377(17) 0.0346(16) 0.0041(15) -0.0039(15) -0.0039(16)
B106 0.053(4) 0.043(4) 0.025(3) 0.000(2) 0.0000 0.0000
N107 0.055(3) 0.035(2) 0.035(2) -0.0037(19) 0.0000 0.0000
C108 0.074(5) 0.052(4) 0.044(3) -0.013(3) 0.0000 0.0000
C109 0.077(5) 0.037(3) 0.061(4) -0.018(3) 0.0000 0.0000
C110 0.078(6) 0.027(4) 0.050(4) 0.005(3) 0.0000 0.0000
N111 0.070(4) 0.030(3) 0.037(3) -0.008(2) 0.0000 0.0000
N201 0.037(3) 0.047(3) 0.045(3) -0.008(2) -0.011(2) 0.003(2)
C202 0.042(3) 0.066(3) 0.056(3) -0.008(2) -0.009(2) 0.014(2)
C203 0.048(3) 0.103(5) 0.064(3) -0.022(4) -0.026(3) 0.015(3)
C204 0.045(3) 0.072(4) 0.045(3) -0.013(3) -0.007(2) -0.005(3)
N205 0.0384(19) 0.048(2) 0.0354(16) -0.0089(15) -0.0046(14) -0.0017(15)
B206 0.044(4) 0.045(4) 0.030(3) -0.013(3) 0.0000 0.0000
N207 0.036(4) 0.037(4) 0.040(4) -0.012(3) 0.0000 0.0000
C208 0.062(6) 0.021(3) 0.049(4) 0.003(3) 0.0000 0.0000
C209 0.053(5) 0.047(5) 0.047(5) 0.004(3) 0.0000 0.0000
C210 0.065(6) 0.032(4) 0.035(4) 0.003(3) 0.0000 0.0000
N211 0.058(2) 0.0343(19) 0.040(3) -0.010(4) 0.0000 0.0000
Tb1 0.04184(12) 0.03014(10) 0.02784(10) 0.0004(2) 0.0000 0.0000
N301 0.058(2) 0.0412(17) 0.044(2) 0.0014(14) -0.0005(14) -0.0020(17)
C302 0.052(2) 0.061(3) 0.063(5) -0.007(3) -0.005(3) 0.000(2)
C303 0.056(3) 0.059(3) 0.074(6) -0.019(3) 0.007(3) -0.014(2)
C304 0.061(3) 0.041(2) 0.076(3) 0.004(2) 0.021(3) -0.006(2)
N305 0.053(2) 0.0389(18) 0.049(2) 0.0010(16) 0.0065(17) -0.0017(17)
B306 0.069(6) 0.043(6) 0.040(4) -0.002(4) 0.0000 0.0000
C401 0.067(9) 0.031(6) 0.051(7) -0.011(5) 0.0000 0.0000
Cl402 0.151(7) 0.0318(17) 0.071(4) -0.0198(19) -0.011(3) -0.009(3)
Cl403 0.155(5) 0.0309(16) 0.081(3) -0.0042(17) 0.0000 0.0000

loop_
_atom_type_symbol
_atom_type_scat_dispersion_real
_atom_type_scat_dispersion_imag
_atom_type_scat_Cromer_Mann_a1
_atom_type_scat_Cromer_Mann_b1
_atom_type_scat_Cromer_Mann_a2
_atom_type_scat_Cromer_Mann_b2
_atom_type_scat_Cromer_Mann_a3
_atom_type_scat_Cromer_Mann_b3
_atom_type_scat_Cromer_Mann_a4
_atom_type_scat_Cromer_Mann_b4
_atom_type_scat_Cromer_Mann_c
_atom_type_scat_source
C 0.0033 0.0016 2.3100 20.8439 1.0200 10.2075 1.5886 0.5687 0.8650 51.6512 0.2156 'International Tables Vol C 4.2.6.8 and 6.1.1.4'
H 0.0000 0.0000 0.4930 10.5109 0.3229 26.1257 0.1402 3.1424 0.0408 57.7998 0.0030 'International Tables Vol C 4.2.6.8 and 6.1.1.4'
B 0.0013 0.0007 2.0545 23.2185 1.3326 1.0210 1.0979 60.3498 0.7068 0.1403 -0.1932 'International Tables Vol C 4.2.6.8 and 6.1.1.4'
N 0.0061 0.0033 12.2126 0.0057 3.1322 9.8933 2.0125 28.9975 1.1663 0.5826 -11.5290 'International Tables Vol C 4.2.6.8 and 6.1.1.4'
Cl 0.1484 0.1585 11.4604 0.0104 7.1964 1.1662 6.2556 18.5194 1.6455 47.7784 -9.5574 'International Tables Vol C 4.2.6.8 and 6.1.1.4'
Tb -0.1723 4.1537 25.8976 2.2426 18.2185 0.1961 14.3167 12.6648 2.9535 115.3620 3.5822 'International Tables Vol C 4.2.6.8 and 6.1.1.4'

loop_
_geom_angle_atom_site_label_1
_geom_angle_site_symmetry_1
_geom_angle_atom_site_label_2
_geom_angle_atom_site_label_3
_geom_angle_site_symmetry_3
_geom_angle
_geom_angle_publ_flag
C102 . N101 N105 . 105.0(5) yes
C102 . N101 Tb1 . 129.6(4) yes
N105 . N101 Tb1 . 123.6(4) yes
N101 . C102 C103 . 111.2(5) yes
N101 . C102 H1021 . 124.7 no
C103 . C102 H1021 . 124.1 no
C102 . C103 C104 . 104.7(5) yes
C102 . C103 H1031 . 126.9 no
C104 . C103 H1031 . 128.4 no
C103 . C104 N105 . 108.5(6) yes
C103 . C104 H1041 . 127.1 no
N105 . C104 H1041 . 124.4 no
N101 . N105 C104 . 110.6(5) yes
N101 . N105 B106 . 121.9(5) yes
C104 . N105 B106 . 127.5(5) yes
N105 . B106 N105 3_655 111.1(5) yes
N105 . B106 N107 . 108.2(3) yes
N105 3_655 B106 N107 . 108.2(3) yes
N105 . B106 H1061 . 109.7 no
N105 3_655 B106 H1061 . 109.7 no
N107 . B106 H1061 . 109.8 no
B106 . N107 C108 . 129.4(6) yes
B106 . N107 N111 . 119.8(5) yes
C108 . N107 N111 . 110.8(6) yes
N107 . C108 C109 . 107.9(6) yes
N107 . C108 H1081 . 125.9 no
C109 . C108 H1081 . 126.2 no
C108 . C109 C110 . 105.6(6) yes
C108 . C109 H1091 . 126.6 no
C110 . C109 H1091 . 127.8 no
C109 . C110 N111 . 110.3(8) yes
C109 . C110 H1101 . 124.9 no
N111 . C110 H1101 . 124.8 no
N107 . N111 C110 . 105.4(6) yes
N107 . N111 Tb1 . 123.8(4) yes
C110 . N111 Tb1 . 130.8(6) yes
C202 . N201 N205 . 107.0(5) yes
C202 . N201 Tb1 . 130.7(5) yes
N205 . N201 Tb1 . 122.0(4) yes
N201 . C202 C203 . 110.7(5) yes
N201 . C202 H2021 . 123.5 no
C203 . C202 H2021 . 125.8 no
C202 . C203 C204 . 104.1(5) yes
C202 . C203 H2031 . 127.8 no
C204 . C203 H2031 . 128.1 no
C203 . C204 N205 . 110.2(6) yes
C203 . C204 H2041 . 124.9 no
N205 . C204 H2041 . 124.8 no
N201 . N205 C204 . 107.9(5) yes
N201 . N205 B206 . 123.8(4) yes
C204 . N205 B206 . 128.3(5) yes
N205 . B206 N205 3_655 111.0(6) yes
N205 . B206 N207 . 109.2(3) yes
N205 3_655 B206 N207 . 109.2(3) yes
N205 . B206 H2061 . 108.0 no
N205 3_655 B206 H2061 . 108.0 no
N207 . B206 H2061 . 111.4 no
B206 . N207 C208 . 130.7(8) yes
B206 . N207 N211 . 119.2(7) yes
C208 . N207 N211 . 110.1(9) yes
N207 . C208 C209 . 105.8(12) yes
N207 . C208 H2081 . 126.0 no
C209 . C208 H2081 . 128.2 no
C208 . C209 C210 . 107.9(13) yes
C208 . C209 H2091 . 126.8 no
C210 . C209 H2091 . 125.3 no
C209 . C210 N211 . 111.2(11) yes
C209 . C210 H2101 . 124.4 no
N211 . C210 H2101 . 124.4 no
C210 . N211 N207 . 105.0(5) yes
C210 . N211 Tb1 . 129.2(7) yes
N207 . N211 Tb1 . 125.9(7) yes
N111 . Tb1 N211 . 126.8(3) yes
N111 . Tb1 N201 . 139.97(15) yes
N211 . Tb1 N201 . 71.3(2) yes
N111 . Tb1 N201 3_655 139.97(15) yes
N211 . Tb1 N201 3_655 71.3(2) yes
N201 . Tb1 N201 3_655 76.6(3) yes
N111 . Tb1 N301 3_655 69.72(13) yes
N211 . Tb1 N301 3_655 138.32(11) yes
N201 . Tb1 N301 3_655 75.21(16) yes
N201 3_655 Tb1 N301 3_655 123.64(17) yes
N111 . Tb1 N101 3_655 69.69(15) yes
N211 . Tb1 N101 3_655 70.5(2) yes
N201 . Tb1 N101 3_655 88.86(11) yes
N201 3_655 Tb1 N101 3_655 141.70(11) yes
N301 3_655 Tb1 N101 3_655 84.91(17) yes
N111 . Tb1 N101 . 69.69(15) yes
N211 . Tb1 N101 . 70.5(2) yes
N201 . Tb1 N101 . 141.70(11) yes
N201 3_655 Tb1 N101 . 88.86(11) yes
N301 3_655 Tb1 N101 . 139.41(14) yes
N111 . Tb1 N301 . 69.72(13) yes
N211 . Tb1 N301 . 138.32(11) yes
N201 . Tb1 N301 . 123.64(17) yes
N201 3_655 Tb1 N301 . 75.21(16) yes
N301 3_655 Tb1 N301 . 81.54(19) yes
N101 3_655 Tb1 N101 . 81.0(3) yes
N101 3_655 Tb1 N301 . 139.41(14) yes
N101 . Tb1 N301 . 84.91(17) yes
Tb1 . N301 C302 . 136.8(4) yes
Tb1 . N301 N305 . 116.1(3) yes
C302 . N301 N305 . 105.8(4) yes
N301 . C302 C303 . 110.5(6) yes
N301 . C302 H3021 . 124.7 no
C303 . C302 H3021 . 124.8 no
C302 . C303 C304 . 104.8(5) yes
C302 . C303 H3031 . 128.5 no
C304 . C303 H3031 . 126.7 no
C303 . C304 N305 . 108.6(5) yes
C303 . C304 H3041 . 125.6 no
N305 . C304 H3041 . 125.8 no
N301 . N305 C304 . 110.4(5) yes
N301 . N305 B306 . 118.2(5) yes
C304 . N305 B306 . 131.4(6) yes
N305 . B306 N305 3_655 107.6(7) yes
N305 . B306 H3061 . 110.3 no
N305 3_655 B306 H3061 . 110.3 no
N305 . B306 H3062 . 109.6 no
N305 3_655 B306 H3062 . 109.6 no
H3061 . B306 H3062 . 109.5 no
Cl402 3_555 C401 H4012 3_555 96.4 no
Cl402 3_555 C401 Cl402 . 41.3(6) yes
H4012 3_555 C401 Cl402 . 55.1 no
Cl402 3_555 C401 Cl403 . 107.9(8) yes
H4012 3_555 C401 Cl403 . 96.2 no
Cl402 . C401 Cl403 . 107.9(8) yes
Cl402 3_555 C401 H4011 . 120.4 no
H4012 3_555 C401 H4011 . 96.2 no
Cl402 . C401 H4011 . 120.4 no
Cl403 . C401 H4011 . 128.0 no
Cl402 3_555 C401 H4012 . 55.1 no
H4012 3_555 C401 H4012 . 151.3 no
Cl402 . C401 H4012 . 96.4 no
Cl403 . C401 H4012 . 96.2 no
H4011 . C401 H4012 . 96.2 no

loop_
_geom_bond_atom_site_label_1
_geom_bond_atom_site_label_2
_geom_bond_site_symmetry_2
_geom_bond_distance
_geom_bond_publ_flag
N101 C102 . 1.351(9) yes
N101 N105 . 1.366(7) yes
N101 Tb1 . 2.461(7) yes
C102 C103 . 1.378(8) yes
C102 H1021 . 0.935 no
C103 C104 . 1.384(10) yes
C103 H1031 . 0.934 no
C104 N105 . 1.330(8) yes
C104 H1041 . 0.925 no
N105 B106 . 1.554(6) yes
B106 N107 . 1.524(8) yes
B106 H1061 . 0.950 no
N107 C108 . 1.344(9) yes
N107 N111 . 1.358(7) yes
C108 C109 . 1.355(11) yes
C108 H1081 . 0.950 no
C109 C110 . 1.395(13) yes
C109 H1091 . 0.933 no
C110 N111 . 1.337(9) yes
C110 H1101 . 0.931 no
N111 Tb1 . 2.587(5) yes
N201 C202 . 1.313(8) yes
N201 N205 . 1.369(7) yes
N201 Tb1 . 2.539(6) yes
C202 C203 . 1.393(8) yes
C202 H2021 . 0.930 no
C203 C204 . 1.351(10) yes
C203 H2031 . 0.930 no
C204 N205 . 1.339(7) yes
C204 H2041 . 0.915 no
N205 B206 . 1.521(6) yes
B206 N207 . 1.542(11) yes
B206 H2061 . 1.105 no
N207 C208 . 1.375(13) yes
N207 N211 . 1.337(12) yes
C208 C209 . 1.360(11) yes
C208 H2081 . 0.917 no
C209 C210 . 1.312(17) yes
C209 H2091 . 0.935 no
C210 N211 . 1.360(15) yes
C210 H2101 . 0.950 no
N211 Tb1 . 2.575(5) yes
Tb1 N301 3_655 2.499(4) yes
Tb1 N301 . 2.499(4) yes
N301 C302 . 1.340(7) yes
N301 N305 . 1.348(6) yes
C302 C303 . 1.386(8) yes
C302 H3021 . 0.932 no
C303 C304 . 1.363(9) yes
C303 H3031 . 0.918 no
C304 N305 . 1.336(7) yes
C304 H3041 . 0.929 no
N305 B306 . 1.568(8) yes
B306 H3061 . 0.950 no
B306 H3062 . 0.950 no
C401 Cl402 3_555 1.773(13) yes
C401 H4012 3_555 0.950 no
C401 Cl402 . 1.773(13) yes
C401 Cl403 . 1.710(14) yes
C401 H4011 . 0.882 no
C401 H4012 . 0.950 no
